data_7117175
loop_
_publ_author_name
'Suman Kalyan Samanta'
'Eduard Preis'
'Christian W. Lehmann'
'Richard Goddard'
'Saientan Bag'
'Prabal K. Maiti'
'Gunther Brunklaus'
'Ullrich Scherf'

_publ_section_title
;
 One-step synthesis of a cyclic 2,17-dioxo[3,3](4,4') biphenylophane and
 first preparation of a microporous polymer network from a macrocyclic
 precursor by cyclotrimerization
;
_journal_name_full Chem.Commun.
_journal_page_first 9046
_journal_paper_doi 10.1039/C5cc01654A
_journal_volume 51
_journal_year 2015
_chemical_compound_source unknown
_chemical_formula_moiety 'C30 H24 O2'
_chemical_formula_sum 'C30 H24 O2'
_chemical_formula_weight 416.49
_chemical_name_systematic
; 
2,17-Dioxo[3,3](4,4')biphenylophane
;
_space_group_crystal_system monoclinic
_space_group_IT_number 15
_space_group_name_Hall '-C 2yc'
_space_group_name_H-M_alt 'C 1 2/c 1'
_symmetry_space_group_name_Hall '-C 2yc'
_symmetry_space_group_name_H-M 'C 1 2/c 1'
_atom_sites_solution_hydrogens geom
_atom_sites_solution_primary direct
_atom_sites_solution_secondary difmap
_audit_block_code EMC-EA-200_8996_ANKA56_8837_MC
_audit_creation_date 2015-02-18
_audit_creation_method SHELXL-2014/7
_audit_update_record
;
2015-02-18 deposited with the CCDC.
2015-04-21 downloaded from the CCDC.
;
_cell_angle_alpha 90
_cell_angle_beta 93.254(11)
_cell_angle_gamma 90
_cell_formula_units_Z 12
_cell_length_a 31.067(15)
_cell_length_b 13.835(6)
_cell_length_c 15.670(7)
_cell_measurement_reflns_used 9793
_cell_measurement_temperature 150
_cell_measurement_theta_max 32.383
_cell_measurement_theta_min 2.3435
_cell_volume 6724(5)
_computing_cell_refinement 'SAINT software (Bruker AXS, 2004)'
_computing_data_collection 'APEX2 (Bruker AXS, 2008)'
_computing_data_reduction 'SAINT software (Bruker AXS, 2004)'
_computing_molecular_graphics 'DIAMOND (Crystal Impact GbR, 2005)'
_computing_structure_refinement 'SHELXL-2014/7 (G. M. Sheldrick, 1993-2014)'
_computing_structure_solution 'SHELXS-97 (G. M. Sheldrick, 2014)'
_diffrn_ambient_temperature 150
_diffrn_detector_area_resol_mean 66.67
_diffrn_measured_fraction_theta_full 0.978
_diffrn_measured_fraction_theta_max 0.920
_diffrn_measurement_device_type 'Bruker-AXS Smart APEX-II'
_diffrn_measurement_method 'CCD \f- and \w-scans'
_diffrn_radiation_monochromator Si(111)
_diffrn_radiation_source 'Synchrotron ANKA, FZK, Karlsruhe'
_diffrn_radiation_type Mo-K\a
_diffrn_radiation_wavelength 0.80000
_diffrn_reflns_av_unetI/netI 0.1225
_diffrn_reflns_laue_measured_fraction_full 0.978
_diffrn_reflns_laue_measured_fraction_max 0.920
_diffrn_reflns_limit_h_max 41
_diffrn_reflns_limit_h_min -40
_diffrn_reflns_limit_k_max 17
_diffrn_reflns_limit_k_min -17
_diffrn_reflns_limit_l_max 20
_diffrn_reflns_limit_l_min -20
_diffrn_reflns_number 72812
_diffrn_reflns_point_group_measured_fraction_full 0.978
_diffrn_reflns_point_group_measured_fraction_max 0.920
_diffrn_reflns_theta_full 28.685
_diffrn_reflns_theta_max 32.051
_diffrn_reflns_theta_min 1.478
_exptl_absorpt_coefficient_mu 0.097
_exptl_absorpt_correction_T_max 1.000000
_exptl_absorpt_correction_T_min 0.452782
_exptl_absorpt_correction_type multi-scan
_exptl_absorpt_process_details 'TWINABS (Bruker AXS, v. 2012/1)'
_exptl_crystal_colour colourless
_exptl_crystal_density_diffrn 1.234
_exptl_crystal_description needle
_exptl_crystal_F_000 2640
_exptl_crystal_size_max 0.440
_exptl_crystal_size_mid 0.016
_exptl_crystal_size_min 0.010
_refine_diff_density_max 0.448
_refine_diff_density_min -0.446
_refine_diff_density_rms 0.089
_refine_ls_extinction_coef .
_refine_ls_extinction_method none
_refine_ls_goodness_of_fit_ref 1.049
_refine_ls_hydrogen_treatment constr
_refine_ls_matrix_type full
_refine_ls_number_parameters 434
_refine_ls_number_reflns 72812
_refine_ls_number_restraints 0
_refine_ls_restrained_S_all 1.049
_refine_ls_R_factor_all 0.1448
_refine_ls_R_factor_gt 0.0858
_refine_ls_shift/su_max 0.001
_refine_ls_shift/su_mean 0.000
_refine_ls_structure_factor_coef Fsqd
_refine_ls_weighting_details 'w=1/[\s^2^(Fo^2^)+(0.0283P)^2^+7.9824P] where P=(Fo^2^+2Fc^2^)/3'
_refine_ls_weighting_scheme calc
_refine_ls_wR_factor_gt 0.1739
_refine_ls_wR_factor_ref 0.1979
_reflns_Friedel_coverage 0.000
_reflns_friedel_fraction_full .
_reflns_friedel_fraction_max .
_reflns_number_gt 43956
_reflns_number_total 72812
_reflns_threshold_expression 'I > 2\s(I)'
_cod_data_source_file c5cc01654a2.cif
_cod_data_source_block 8996
_cod_database_code 7117175
_shelx_shelxl_version_number 2014/7
_shelx_space_group_comment
;
The symmetry employed for this shelxl refinement is uniquely defined
by the following loop, which should always be used as a source of
symmetry information in preference to the above space-group names.
They are only intended as comments.
;
_shelx_estimated_absorpt_t_min 0.959
_shelx_estimated_absorpt_t_max 0.999

loop_
_space_group_symop_operation_xyz
'x, y, z'
'-x, y, -z+1/2'
'x+1/2, y+1/2, z'
'-x+1/2, y+1/2, -z+1/2'
'-x, -y, -z'
'x, -y, z-1/2'
'-x+1/2, -y+1/2, -z'
'x+1/2, -y+1/2, z-1/2'

loop_
_atom_site_label
_atom_site_type_symbol
_atom_site_fract_x
_atom_site_fract_y
_atom_site_fract_z
_atom_site_U_iso_or_equiv
_atom_site_adp_type
_atom_site_occupancy
_atom_site_site_symmetry_order
_atom_site_calc_flag
_atom_site_refinement_flags_posn
_atom_site_refinement_flags_adp
_atom_site_refinement_flags_occupancy
_atom_site_disorder_assembly
_atom_site_disorder_group
C1 C 0.45296(10) -0.0001(3) 0.2887(2) 0.0238(8) Uani 1 1 d . . . . .
C2 C 0.45543(11) 0.1045(3) 0.3236(2) 0.0269(8) Uani 1 1 d . . . . .
H2A H 0.4515 0.1507 0.2755 0.032 Uiso 1 1 calc R U . . .
H2B H 0.4843 0.1159 0.3520 0.032 Uiso 1 1 calc R U . . .
O2 O 0.22634(9) -0.0552(2) 0.86411(17) 0.0464(8) Uani 1 1 d . . . . .
C3 C 0.42025(11) 0.1223(2) 0.3882(2) 0.0240(8) Uani 1 1 d . . . . .
O3 O 0.38517(10) 0.5243(2) 0.40488(18) 0.0494(8) Uani 1 1 d . . . . .
C4 C 0.43068(10) 0.1425(2) 0.4751(2) 0.0240(8) Uani 1 1 d . . . . .
H4 H 0.4598 0.1547 0.4936 0.029 Uiso 1 1 calc R U . . .
C5 C 0.39829(11) 0.1448(2) 0.5354(2) 0.0234(8) Uani 1 1 d . . . . .
H5 H 0.4062 0.1574 0.5938 0.028 Uiso 1 1 calc R U . . .
C6 C 0.35417(10) 0.1287(2) 0.5102(2) 0.0211(8) Uani 1 1 d . . . . .
C7 C 0.34365(11) 0.1134(3) 0.4216(2) 0.0266(9) Uani 1 1 d . . . . .
H7 H 0.3143 0.1052 0.4023 0.032 Uiso 1 1 calc R U . . .
C8 C 0.37608(11) 0.1103(3) 0.3620(2) 0.0273(8) Uani 1 1 d . . . . .
H8 H 0.3682 0.0999 0.3032 0.033 Uiso 1 1 calc R U . . .
C9 C 0.31935(10) 0.1204(2) 0.5741(2) 0.0218(8) Uani 1 1 d . . . . .
C10 C 0.32866(11) 0.0817(2) 0.6572(2) 0.0244(8) Uani 1 1 d . . . . .
H10 H 0.3577 0.0675 0.6753 0.029 Uiso 1 1 calc R U . . .
C11 C 0.29551(11) 0.0641(2) 0.7132(2) 0.0257(8) Uani 1 1 d . . . . .
H11 H 0.3027 0.0390 0.7686 0.031 Uiso 1 1 calc R U . . .
C12 C 0.25176(11) 0.0830(3) 0.6888(2) 0.0246(8) Uani 1 1 d . . . . .
C13 C 0.24251(11) 0.1257(3) 0.6081(2) 0.0284(9) Uani 1 1 d . . . . .
H13 H 0.2136 0.1424 0.5913 0.034 Uiso 1 1 calc R U . . .
C14 C 0.27568(11) 0.1440(2) 0.5516(2) 0.0264(8) Uani 1 1 d . . . . .
H14 H 0.2685 0.1728 0.4976 0.032 Uiso 1 1 calc R U . . .
C15 C 0.21454(11) 0.0568(3) 0.7466(2) 0.0324(9) Uani 1 1 d . . . . .
H15A H 0.2141 0.1050 0.7932 0.039 Uiso 1 1 calc R U . . .
H15B H 0.1869 0.0623 0.7123 0.039 Uiso 1 1 calc R U . . .
C16 C 0.21720(10) -0.0453(3) 0.7869(2) 0.0267(9) Uani 1 1 d . . . . .
C17 C 0.20735(11) -0.1342(3) 0.7295(2) 0.0317(9) Uani 1 1 d . . . . .
H17A H 0.1798 -0.1240 0.6959 0.038 Uiso 1 1 calc R U . . .
H17B H 0.2042 -0.1921 0.7658 0.038 Uiso 1 1 calc R U . . .
C18 C 0.24387(11) -0.1516(3) 0.6679(2) 0.0264(8) Uani 1 1 d . . . . .
C19 C 0.23951(11) -0.1219(3) 0.5817(2) 0.0298(9) Uani 1 1 d . . . . .
H19 H 0.2124 -0.0988 0.5591 0.036 Uiso 1 1 calc R U . . .
C20 C 0.27469(11) -0.1260(3) 0.5283(2) 0.0277(9) Uani 1 1 d . . . . .
H20 H 0.2708 -0.1057 0.4704 0.033 Uiso 1 1 calc R U . . .
C21 C 0.31561(10) -0.1598(2) 0.5598(2) 0.0213(8) Uani 1 1 d . . . . .
C22 C 0.31943(11) -0.1943(2) 0.6453(2) 0.0249(8) Uani 1 1 d . . . . .
H22 H 0.3461 -0.2206 0.6671 0.030 Uiso 1 1 calc R U . . .
C23 C 0.28419(11) -0.1899(3) 0.6984(2) 0.0280(9) Uani 1 1 d . . . . .
H23 H 0.2876 -0.2130 0.7554 0.034 Uiso 1 1 calc R U . . .
C24 C 0.35470(10) -0.1510(2) 0.5064(2) 0.0206(8) Uani 1 1 d . . . . .
C29 C 0.39454(11) -0.1183(2) 0.5444(2) 0.0247(8) Uani 1 1 d . . . . .
H29 H 0.3974 -0.1087 0.6045 0.030 Uiso 1 1 calc R U . . .
C25 C 0.35226(10) -0.1685(2) 0.4167(2) 0.0237(8) Uani 1 1 d . . . . .
H25 H 0.3262 -0.1924 0.3898 0.028 Uiso 1 1 calc R U . . .
C28 C 0.43004(10) -0.0997(2) 0.4944(2) 0.0249(8) Uani 1 1 d . . . . .
H28 H 0.4563 -0.0772 0.5215 0.030 Uiso 1 1 calc R U . . .
C26 C 0.38809(11) -0.1507(3) 0.3673(2) 0.0255(8) Uani 1 1 d . . . . .
H26 H 0.3858 -0.1636 0.3077 0.031 Uiso 1 1 calc R U . . .
C27 C 0.42743(10) -0.1137(2) 0.4049(2) 0.0235(8) Uani 1 1 d . . . . .
C30 C 0.46517(10) -0.0848(3) 0.3498(2) 0.0282(9) Uani 1 1 d . . . . .
H30A H 0.4903 -0.0658 0.3878 0.034 Uiso 1 1 calc R U . . .
H30B H 0.4737 -0.1413 0.3158 0.034 Uiso 1 1 calc R U . . .
C31 C 0.37803(10) 0.5063(3) 0.4802(2) 0.0280(9) Uani 1 1 d . . . . .
C32 C 0.36757(11) 0.5885(3) 0.5427(2) 0.0303(9) Uani 1 1 d . . . . .
H32A H 0.3589 0.6468 0.5093 0.036 Uiso 1 1 calc R U . . .
H32B H 0.3428 0.5687 0.5756 0.036 Uiso 1 1 calc R U . . .
C33 C 0.40589(10) 0.6142(3) 0.6056(2) 0.0250(8) Uani 1 1 d . . . . .
C34 C 0.44430(11) 0.6556(2) 0.5763(2) 0.0267(8) Uani 1 1 d . . . . .
H34 H 0.4454 0.6734 0.5179 0.032 Uiso 1 1 calc R U . . .
C35 C 0.48076(11) 0.6706(2) 0.6326(2) 0.0255(8) Uani 1 1 d . . . . .
H35 H 0.5062 0.6976 0.6116 0.031 Uiso 1 1 calc R U . . .
C36 C 0.47982(10) 0.6458(2) 0.7208(2) 0.0224(8) Uani 1 1 d . . . . .
C37 C 0.44047(10) 0.6103(3) 0.7504(2) 0.0262(8) Uani 1 1 d . . . . .
H37 H 0.4384 0.5972 0.8095 0.031 Uiso 1 1 calc R U . . .
C38 C 0.40431(11) 0.5944(3) 0.6936(2) 0.0288(9) Uani 1 1 d . . . . .
H38 H 0.3785 0.5698 0.7150 0.035 Uiso 1 1 calc R U . . .
C39 C 0.37858(11) 0.4011(3) 0.5133(2) 0.0319(9) Uani 1 1 d . . . . .
H39A H 0.3824 0.3566 0.4648 0.038 Uiso 1 1 calc R U . . .
H39B H 0.3505 0.3863 0.5370 0.038 Uiso 1 1 calc R U . . .
C40 C 0.41499(11) 0.3833(2) 0.5829(2) 0.0255(8) Uani 1 1 d . . . . .
C41 C 0.45848(11) 0.4022(3) 0.5661(2) 0.0268(8) Uani 1 1 d . . . . .
H41 H 0.4654 0.4214 0.5103 0.032 Uiso 1 1 calc R U . . .
C42 C 0.49173(11) 0.3930(2) 0.6305(2) 0.0260(9) Uani 1 1 d . . . . .
H42 H 0.5207 0.4064 0.6178 0.031 Uiso 1 1 calc R U . . .
C43 C 0.48229(10) 0.3637(2) 0.7147(2) 0.0225(8) Uani 1 1 d . . . . .
C44 C 0.43879(11) 0.3417(2) 0.7304(2) 0.0273(9) Uani 1 1 d . . . . .
H44 H 0.4319 0.3205 0.7857 0.033 Uiso 1 1 calc R U . . .
C45 C 0.40559(11) 0.3508(3) 0.6654(2) 0.0275(9) Uani 1 1 d . . . . .
H45 H 0.3768 0.3350 0.6772 0.033 Uiso 1 1 calc R U . . .
O1 O 0.44071(8) -0.01600(19) 0.21360(16) 0.0343(7) Uani 1 1 d . . . . .

loop_
_atom_site_aniso_label
_atom_site_aniso_U_11
_atom_site_aniso_U_22
_atom_site_aniso_U_33
_atom_site_aniso_U_23
_atom_site_aniso_U_13
_atom_site_aniso_U_12
C1 0.0191(16) 0.034(2) 0.019(2) 0.0009(17) 0.0087(14) -0.0003(14)
C2 0.0317(19) 0.028(2) 0.022(2) 0.0023(17) 0.0086(16) -0.0011(15)
O2 0.071(2) 0.048(2) 0.0197(16) 0.0001(14) 0.0007(14) 0.0033(15)
C3 0.0335(19) 0.019(2) 0.020(2) 0.0020(16) 0.0093(16) 0.0006(14)
O3 0.075(2) 0.051(2) 0.0232(17) 0.0047(15) 0.0126(15) 0.0113(15)
C4 0.0271(18) 0.021(2) 0.024(2) -0.0001(16) 0.0028(15) -0.0027(14)
C5 0.0361(19) 0.016(2) 0.018(2) -0.0015(15) 0.0022(16) -0.0002(14)
C6 0.0326(18) 0.0153(19) 0.0160(19) 0.0007(15) 0.0063(15) 0.0038(13)
C7 0.0260(17) 0.031(2) 0.023(2) -0.0006(17) 0.0029(16) 0.0007(15)
C8 0.0337(19) 0.031(2) 0.017(2) -0.0008(17) 0.0048(16) 0.0003(16)
C9 0.0312(18) 0.018(2) 0.0163(19) -0.0041(15) 0.0053(15) 0.0009(14)
C10 0.0260(17) 0.025(2) 0.023(2) -0.0014(17) 0.0015(15) -0.0001(14)
C11 0.0366(19) 0.025(2) 0.015(2) -0.0004(16) 0.0036(15) 0.0000(15)
C12 0.0330(18) 0.022(2) 0.019(2) -0.0033(16) 0.0083(15) 0.0014(15)
C13 0.0279(18) 0.030(2) 0.027(2) -0.0003(18) 0.0058(16) 0.0076(15)
C14 0.037(2) 0.024(2) 0.018(2) 0.0019(16) 0.0044(16) 0.0067(15)
C15 0.0346(19) 0.032(2) 0.032(2) -0.0027(18) 0.0149(17) 0.0027(16)
C16 0.0237(17) 0.033(2) 0.024(2) -0.0023(18) 0.0111(15) 0.0013(15)
C17 0.0326(19) 0.032(2) 0.032(2) -0.0042(18) 0.0122(17) -0.0046(16)
C18 0.0301(19) 0.026(2) 0.025(2) -0.0085(17) 0.0105(16) -0.0062(15)
C19 0.0257(18) 0.037(2) 0.027(2) -0.0078(18) 0.0016(16) -0.0006(15)
C20 0.035(2) 0.030(2) 0.019(2) -0.0034(16) 0.0021(16) -0.0015(15)
C21 0.0301(18) 0.0159(19) 0.019(2) -0.0038(15) 0.0068(15) -0.0022(14)
C22 0.0315(18) 0.020(2) 0.023(2) 0.0009(16) 0.0063(16) 0.0038(14)
C23 0.041(2) 0.021(2) 0.022(2) 0.0010(16) 0.0113(17) -0.0002(16)
C24 0.0297(18) 0.0155(19) 0.0172(19) 0.0025(15) 0.0061(15) 0.0021(13)
C29 0.0354(19) 0.021(2) 0.017(2) 0.0004(16) 0.0023(16) 0.0038(15)
C25 0.0282(18) 0.023(2) 0.020(2) -0.0044(16) 0.0027(15) -0.0029(14)
C28 0.0256(17) 0.025(2) 0.024(2) 0.0022(17) 0.0003(15) -0.0010(14)
C26 0.036(2) 0.025(2) 0.016(2) -0.0009(16) 0.0048(15) 0.0015(15)
C27 0.0297(18) 0.021(2) 0.021(2) 0.0054(16) 0.0073(15) 0.0041(14)
C30 0.0284(18) 0.029(2) 0.027(2) 0.0029(17) 0.0087(16) 0.0023(15)
C31 0.0266(17) 0.035(2) 0.022(2) 0.0004(18) -0.0001(16) 0.0041(15)
C32 0.0342(19) 0.026(2) 0.031(2) 0.0006(18) 0.0030(17) 0.0061(15)
C33 0.0296(18) 0.022(2) 0.024(2) -0.0021(16) 0.0036(16) 0.0063(14)
C34 0.043(2) 0.021(2) 0.017(2) 0.0025(16) 0.0052(16) 0.0033(16)
C35 0.0324(18) 0.018(2) 0.027(2) -0.0001(16) 0.0121(16) -0.0027(14)
C36 0.0317(18) 0.0154(19) 0.021(2) -0.0021(16) 0.0075(15) 0.0029(14)
C37 0.0318(19) 0.028(2) 0.019(2) 0.0010(16) 0.0074(15) 0.0043(15)
C38 0.0262(18) 0.031(2) 0.031(2) 0.0002(18) 0.0138(17) 0.0020(15)
C39 0.039(2) 0.027(2) 0.030(2) -0.0027(18) -0.0005(17) 0.0004(16)
C40 0.037(2) 0.019(2) 0.021(2) -0.0031(16) 0.0010(16) 0.0022(15)
C41 0.038(2) 0.026(2) 0.016(2) -0.0012(16) 0.0059(16) 0.0024(15)
C42 0.0299(19) 0.026(2) 0.023(2) -0.0024(17) 0.0082(16) 0.0003(15)
C43 0.0347(19) 0.0147(19) 0.018(2) -0.0015(15) 0.0052(15) 0.0015(14)
C44 0.037(2) 0.021(2) 0.024(2) 0.0023(16) 0.0091(16) -0.0023(15)
C45 0.0292(18) 0.025(2) 0.029(2) -0.0013(17) 0.0067(16) -0.0024(15)
O1 0.0394(14) 0.0455(18) 0.0178(15) -0.0022(13) 0.0015(12) -0.0014(12)

loop_
_atom_type_symbol
_atom_type_description
_atom_type_scat_dispersion_real
_atom_type_scat_dispersion_imag
_atom_type_scat_source
C C 0.0047 0.0022 'International Tables Vol C Tables 4.2.6.8 and 6.1.1.4'
H H 0.0000 0.0000 'International Tables Vol C Tables 4.2.6.8 and 6.1.1.4'
O O 0.0150 0.0081 'International Tables Vol C Tables 4.2.6.8 and 6.1.1.4'

loop_
_exptl_crystal_face_index_h
_exptl_crystal_face_index_k
_exptl_crystal_face_index_l
_exptl_crystal_face_perp_dist
1.000 0.000 0.000 0.00500
-1.000 0.000 0.000 0.00500
0.000 1.000 0.000 0.00800
0.000 -1.000 0.000 0.00800
0.000 0.000 1.000 0.16000
0.000 0.000 -1.000 0.28000

loop_
_geom_angle_atom_site_label_1
_geom_angle_atom_site_label_2
_geom_angle_atom_site_label_3
_geom_angle
_geom_angle_site_symmetry_1
_geom_angle_site_symmetry_3
_geom_angle_publ_flag
O1 C1 C30 120.4(3) . . y
O1 C1 C2 120.6(3) . . y
C30 C1 C2 119.0(3) . . y
C1 C2 C3 110.9(3) . . y
C1 C2 H2A 109.5 . . y
C3 C2 H2A 109.5 . . y
C1 C2 H2B 109.5 . . y
C3 C2 H2B 109.5 . . y
H2A C2 H2B 108.1 . . y
C4 C3 C8 117.9(3) . . y
C4 C3 C2 122.0(3) . . y
C8 C3 C2 119.8(3) . . y
C3 C4 C5 121.0(3) . . y
C3 C4 H4 119.5 . . y
C5 C4 H4 119.5 . . y
C4 C5 C6 121.3(3) . . y
C4 C5 H5 119.3 . . y
C6 C5 H5 119.3 . . y
C5 C6 C7 117.3(3) . . y
C5 C6 C9 122.6(3) . . y
C7 C6 C9 119.9(3) . . y
C8 C7 C6 121.1(3) . . y
C8 C7 H7 119.5 . . y
C6 C7 H7 119.5 . . y
C7 C8 C3 121.2(3) . . y
C7 C8 H8 119.4 . . y
C3 C8 H8 119.4 . . y
C14 C9 C10 117.1(3) . . y
C14 C9 C6 121.7(3) . . y
C10 C9 C6 121.1(3) . . y
C11 C10 C9 121.1(3) . . y
C11 C10 H10 119.5 . . y
C9 C10 H10 119.5 . . y
C10 C11 C12 121.6(3) . . y
C10 C11 H11 119.2 . . y
C12 C11 H11 119.2 . . y
C13 C12 C11 117.6(3) . . y
C13 C12 C15 120.0(3) . . y
C11 C12 C15 122.4(3) . . y
C12 C13 C14 121.1(3) . . y
C12 C13 H13 119.5 . . y
C14 C13 H13 119.5 . . y
C13 C14 C9 121.4(3) . . y
C13 C14 H14 119.3 . . y
C9 C14 H14 119.3 . . y
C16 C15 C12 115.3(3) . . y
C16 C15 H15A 108.5 . . y
C12 C15 H15A 108.5 . . y
C16 C15 H15B 108.5 . . y
C12 C15 H15B 108.5 . . y
H15A C15 H15B 107.5 . . y
O2 C16 C17 120.6(3) . . y
O2 C16 C15 120.4(3) . . y
C17 C16 C15 119.1(3) . . y
C16 C17 C18 111.0(3) . . y
C16 C17 H17A 109.4 . . y
C18 C17 H17A 109.4 . . y
C16 C17 H17B 109.4 . . y
C18 C17 H17B 109.4 . . y
H17A C17 H17B 108.0 . . y
C19 C18 C23 117.8(3) . . y
C19 C18 C17 121.2(3) . . y
C23 C18 C17 120.8(3) . . y
C18 C19 C20 121.3(3) . . y
C18 C19 H19 119.3 . . y
C20 C19 H19 119.3 . . y
C19 C20 C21 121.0(3) . . y
C19 C20 H20 119.5 . . y
C21 C20 H20 119.5 . . y
C20 C21 C22 117.7(3) . . y
C20 C21 C24 120.8(3) . . y
C22 C21 C24 121.3(3) . . y
C23 C22 C21 121.0(3) . . y
C23 C22 H22 119.5 . . y
C21 C22 H22 119.5 . . y
C22 C23 C18 121.1(3) . . y
C22 C23 H23 119.4 . . y
C18 C23 H23 119.4 . . y
C29 C24 C25 117.7(3) . . y
C29 C24 C21 120.1(3) . . y
C25 C24 C21 122.0(3) . . y
C28 C29 C24 121.1(3) . . y
C28 C29 H29 119.5 . . y
C24 C29 H29 119.5 . . y
C26 C25 C24 120.8(3) . . y
C26 C25 H25 119.6 . . y
C24 C25 H25 119.6 . . y
C27 C28 C29 121.5(3) . . y
C27 C28 H28 119.2 . . y
C29 C28 H28 119.2 . . y
C25 C26 C27 121.4(3) . . y
C25 C26 H26 119.3 . . y
C27 C26 H26 119.3 . . y
C28 C27 C26 117.4(3) . . y
C28 C27 C30 121.0(3) . . y
C26 C27 C30 121.5(3) . . y
C1 C30 C27 112.0(3) . . y
C1 C30 H30A 109.2 . . y
C27 C30 H30A 109.2 . . y
C1 C30 H30B 109.2 . . y
C27 C30 H30B 109.2 . . y
H30A C30 H30B 107.9 . . y
O3 C31 C39 120.7(3) . . y
O3 C31 C32 120.7(3) . . y
C39 C31 C32 118.6(3) . . y
C33 C32 C31 113.1(3) . . y
C33 C32 H32A 109.0 . . y
C31 C32 H32A 109.0 . . y
C33 C32 H32B 109.0 . . y
C31 C32 H32B 109.0 . . y
H32A C32 H32B 107.8 . . y
C38 C33 C34 118.1(3) . . y
C38 C33 C32 120.8(3) . . y
C34 C33 C32 121.1(3) . . y
C35 C34 C33 121.0(3) . . y
C35 C34 H34 119.5 . . y
C33 C34 H34 119.5 . . y
C34 C35 C36 120.7(3) . . y
C34 C35 H35 119.6 . . y
C36 C35 H35 119.6 . . y
C37 C36 C35 117.7(3) . . y
C37 C36 C36 120.2(4) . 2_656 y
C35 C36 C36 121.7(4) . 2_656 y
C38 C37 C36 121.2(3) . . y
C38 C37 H37 119.4 . . y
C36 C37 H37 119.4 . . y
C37 C38 C33 121.1(3) . . y
C37 C38 H38 119.5 . . y
C33 C38 H38 119.5 . . y
C31 C39 C40 112.4(3) . . y
C31 C39 H39A 109.1 . . y
C40 C39 H39A 109.1 . . y
C31 C39 H39B 109.1 . . y
C40 C39 H39B 109.1 . . y
H39A C39 H39B 107.9 . . y
C45 C40 C41 118.5(3) . . y
C45 C40 C39 121.0(3) . . y
C41 C40 C39 120.5(3) . . y
C42 C41 C40 121.3(3) . . y
C42 C41 H41 119.4 . . y
C40 C41 H41 119.4 . . y
C41 C42 C43 120.5(3) . . y
C41 C42 H42 119.8 . . y
C43 C42 H42 119.8 . . y
C44 C43 C42 118.0(3) . . y
C44 C43 C43 122.1(4) . 2_656 y
C42 C43 C43 119.8(4) . 2_656 y
C45 C44 C43 121.2(3) . . y
C45 C44 H44 119.4 . . y
C43 C44 H44 119.4 . . y
C40 C45 C44 120.5(3) . . y
C40 C45 H45 119.8 . . y
C44 C45 H45 119.8 . . y

loop_
_geom_bond_atom_site_label_1
_geom_bond_atom_site_label_2
_geom_bond_distance
_geom_bond_site_symmetry_2
_geom_bond_publ_flag
C1 O1 1.236(4) . y
C1 C30 1.547(5) . y
C1 C2 1.547(5) . y
C2 C3 1.551(4) . y
C2 H2A 0.9900 . y
C2 H2B 0.9900 . y
O2 C16 1.235(4) . y
C3 C4 1.409(4) . y
C3 C8 1.420(4) . y
O3 C31 1.238(4) . y
C4 C5 1.419(5) . y
C4 H4 0.9500 . y
C5 C6 1.422(4) . y
C5 H5 0.9500 . y
C6 C7 1.423(4) . y
C6 C9 1.520(4) . y
C7 C8 1.413(5) . y
C7 H7 0.9500 . y
C8 H8 0.9500 . y
C9 C14 1.420(4) . y
C9 C10 1.423(5) . y
C10 C11 1.411(5) . y
C10 H10 0.9500 . y
C11 C12 1.415(5) . y
C11 H11 0.9500 . y
C12 C13 1.410(5) . y
C12 C15 1.552(5) . y
C13 C14 1.419(5) . y
C13 H13 0.9500 . y
C14 H14 0.9500 . y
C15 C16 1.547(5) . y
C15 H15A 0.9900 . y
C15 H15B 0.9900 . y
C16 C17 1.544(5) . y
C17 C18 1.550(5) . y
C17 H17A 0.9900 . y
C17 H17B 0.9900 . y
C18 C19 1.411(5) . y
C18 C23 1.418(5) . y
C19 C20 1.415(5) . y
C19 H19 0.9500 . y
C20 C21 1.417(5) . y
C20 H20 0.9500 . y
C21 C22 1.421(4) . y
C21 C24 1.518(4) . y
C22 C23 1.413(5) . y
C22 H22 0.9500 . y
C23 H23 0.9500 . y
C24 C29 1.417(4) . y
C24 C25 1.424(4) . y
C29 C28 1.413(5) . y
C29 H29 0.9500 . y
C25 C26 1.413(5) . y
C25 H25 0.9500 . y
C28 C27 1.412(4) . y
C28 H28 0.9500 . y
C26 C27 1.421(5) . y
C26 H26 0.9500 . y
C27 C30 1.548(5) . y
C30 H30A 0.9900 . y
C30 H30B 0.9900 . y
C31 C39 1.546(5) . y
C31 C32 1.547(5) . y
C32 C33 1.544(5) . y
C32 H32A 0.9900 . y
C32 H32B 0.9900 . y
C33 C38 1.410(5) . y
C33 C34 1.423(5) . y
C34 C35 1.412(5) . y
C34 H34 0.9500 . y
C35 C36 1.425(4) . y
C35 H35 0.9500 . y
C36 C37 1.419(5) . y
C36 C36 1.511(6) 2_656 y
C37 C38 1.410(5) . y
C37 H37 0.9500 . y
C38 H38 0.9500 . y
C39 C40 1.546(5) . y
C39 H39A 0.9900 . y
C39 H39B 0.9900 . y
C40 C45 1.414(5) . y
C40 C41 1.416(5) . y
C41 C42 1.408(4) . y
C41 H41 0.9500 . y
C42 C43 1.426(5) . y
C42 H42 0.9500 . y
C43 C44 1.420(5) . y
C43 C43 1.515(6) 2_656 y
C44 C45 1.414(5) . y
C44 H44 0.9500 . y
C45 H45 0.9500 . y

loop_
_geom_torsion_atom_site_label_1
_geom_torsion_atom_site_label_2
_geom_torsion_atom_site_label_3
_geom_torsion_atom_site_label_4
_geom_torsion
_geom_torsion_site_symmetry_1
_geom_torsion_site_symmetry_2
_geom_torsion_site_symmetry_3
_geom_torsion_site_symmetry_4
_geom_torsion_publ_flag
O1 C1 C2 C3 110.2(3) . . . . y
C30 C1 C2 C3 -68.5(4) . . . . y
C1 C2 C3 C4 115.6(3) . . . . y
C1 C2 C3 C8 -59.0(4) . . . . y
C8 C3 C4 C5 3.8(5) . . . . y
C2 C3 C4 C5 -170.9(3) . . . . y
C3 C4 C5 C6 -1.2(5) . . . . y
C4 C5 C6 C7 -2.1(5) . . . . y
C4 C5 C6 C9 173.5(3) . . . . y
C5 C6 C7 C8 2.7(5) . . . . y
C9 C6 C7 C8 -173.0(3) . . . . y
C6 C7 C8 C3 -0.1(5) . . . . y
C4 C3 C8 C7 -3.2(5) . . . . y
C2 C3 C8 C7 171.6(3) . . . . y
C5 C6 C9 C14 153.5(3) . . . . y
C7 C6 C9 C14 -31.0(5) . . . . y
C5 C6 C9 C10 -31.2(5) . . . . y
C7 C6 C9 C10 144.3(3) . . . . y
C14 C9 C10 C11 2.6(5) . . . . y
C6 C9 C10 C11 -173.0(3) . . . . y
C9 C10 C11 C12 0.8(5) . . . . y
C10 C11 C12 C13 -3.7(5) . . . . y
C10 C11 C12 C15 175.1(3) . . . . y
C11 C12 C13 C14 3.4(5) . . . . y
C15 C12 C13 C14 -175.5(3) . . . . y
C12 C13 C14 C9 -0.1(5) . . . . y
C10 C9 C14 C13 -2.9(5) . . . . y
C6 C9 C14 C13 172.6(3) . . . . y
C13 C12 C15 C16 133.4(3) . . . . y
C11 C12 C15 C16 -45.5(5) . . . . y
C12 C15 C16 O2 108.3(4) . . . . y
C12 C15 C16 C17 -73.0(4) . . . . y
O2 C16 C17 C18 -110.0(4) . . . . y
C15 C16 C17 C18 71.2(4) . . . . y
C16 C17 C18 C19 -100.4(4) . . . . y
C16 C17 C18 C23 73.8(4) . . . . y
C23 C18 C19 C20 -2.8(5) . . . . y
C17 C18 C19 C20 171.5(3) . . . . y
C18 C19 C20 C21 -0.2(5) . . . . y
C19 C20 C21 C22 3.3(5) . . . . y
C19 C20 C21 C24 -171.4(3) . . . . y
C20 C21 C22 C23 -3.3(5) . . . . y
C24 C21 C22 C23 171.3(3) . . . . y
C21 C22 C23 C18 0.4(5) . . . . y
C19 C18 C23 C22 2.7(5) . . . . y
C17 C18 C23 C22 -171.6(3) . . . . y
C20 C21 C24 C29 135.4(3) . . . . y
C22 C21 C24 C29 -39.1(5) . . . . y
C20 C21 C24 C25 -40.3(5) . . . . y
C22 C21 C24 C25 145.3(3) . . . . y
C25 C24 C29 C28 2.7(5) . . . . y
C21 C24 C29 C28 -173.2(3) . . . . y
C29 C24 C25 C26 -2.0(5) . . . . y
C21 C24 C25 C26 173.8(3) . . . . y
C24 C29 C28 C27 -0.6(5) . . . . y
C24 C25 C26 C27 -0.8(5) . . . . y
C29 C28 C27 C26 -2.1(5) . . . . y
C29 C28 C27 C30 174.6(3) . . . . y
C25 C26 C27 C28 2.8(5) . . . . y
C25 C26 C27 C30 -174.0(3) . . . . y
O1 C1 C30 C27 -96.7(4) . . . . y
C2 C1 C30 C27 82.0(4) . . . . y
C28 C27 C30 C1 -113.3(4) . . . . y
C26 C27 C30 C1 63.3(4) . . . . y
O3 C31 C32 C33 -103.8(4) . . . . y
C39 C31 C32 C33 77.3(4) . . . . y
C31 C32 C33 C38 -112.0(4) . . . . y
C31 C32 C33 C34 65.9(4) . . . . y
C38 C33 C34 C35 4.0(5) . . . . y
C32 C33 C34 C35 -174.0(3) . . . . y
C33 C34 C35 C36 -0.8(5) . . . . y
C34 C35 C36 C37 -3.2(5) . . . . y
C34 C35 C36 C36 169.9(2) . . . 2_656 y
C35 C36 C37 C38 4.0(5) . . . . y
C36 C36 C37 C38 -169.2(3) 2_656 . . . y
C36 C37 C38 C33 -0.8(5) . . . . y
C34 C33 C38 C37 -3.2(5) . . . . y
C32 C33 C38 C37 174.8(3) . . . . y
O3 C31 C39 C40 115.9(4) . . . . y
C32 C31 C39 C40 -65.2(4) . . . . y
C31 C39 C40 C45 121.2(4) . . . . y
C31 C39 C40 C41 -56.8(4) . . . . y
C45 C40 C41 C42 -2.6(5) . . . . y
C39 C40 C41 C42 175.4(3) . . . . y
C40 C41 C42 C43 0.3(5) . . . . y
C41 C42 C43 C44 1.8(5) . . . . y
C41 C42 C43 C43 -174.0(2) . . . 2_656 y
C42 C43 C44 C45 -1.6(5) . . . . y
C43 C43 C44 C45 174.1(2) 2_656 . . . y
C41 C40 C45 C44 2.8(5) . . . . y
C39 C40 C45 C44 -175.3(3) . . . . y
C43 C44 C45 C40 -0.7(5) . . . . y
